data_1550888
loop_
_publ_author_name
'Choung, Ku Sun'
'Marroquin, Karen'
'Teets, Thomas S.'

_publ_section_title
;
 Cyclometalated Iridium-BODIPY Ratiometric O2 Sensors
;
_journal_name_full 'Chemical Science'
_journal_paper_doi 10.1039/C9SC00696F
_journal_year 2019
_chemical_formula_sum 'C51 H43 B Cl2 F12 Ir N6 P'
_chemical_formula_weight 1272.79
_space_group_crystal_system monoclinic
_space_group_IT_number 15
_space_group_name_Hall '-C 2yc'
_space_group_name_H-M_alt 'C 1 2/c 1'
_symmetry_space_group_name_Hall '-C 2yc'
_symmetry_space_group_name_H-M 'C 1 2/c 1'
_atom_sites_solution_hydrogens geom
_audit_creation_method SHELXL-2014/7
_audit_update_record
;
2018-12-06 deposited with the CCDC.    2019-04-15 downloaded from the CCDC.
;
_cell_angle_alpha 90
_cell_angle_beta 102.7810(10)
_cell_angle_gamma 90
_cell_formula_units_Z 8
_cell_length_a 45.386(6)
_cell_length_b 11.4399(14)
_cell_length_c 20.573(3)
_cell_measurement_reflns_used 9777
_cell_measurement_temperature 123(2)
_cell_measurement_theta_max 27.49
_cell_measurement_theta_min 2.42
_cell_volume 10417(2)
_computing_cell_refinement 'Bruker SAINT'
_computing_data_collection 'Bruker APEX2'
_computing_data_reduction 'Bruker SAINT'
_computing_molecular_graphics 'Bruker SHELXTL'
_computing_publication_material 'Bruker SHELXTL'
_computing_structure_refinement 'SHELXL-2014/7 (Sheldrick, 2014)'
_computing_structure_solution 'SHELXS-97 (Sheldrick 2008)'
_diffrn_ambient_temperature 123(2)
_diffrn_measured_fraction_theta_full 0.999
_diffrn_measured_fraction_theta_max 0.998
_diffrn_measurement_device_type 'Bruker APEX-II CCD'
_diffrn_measurement_method '\f and \w scans'
_diffrn_radiation_type MoK\a
_diffrn_radiation_wavelength 0.71073
_diffrn_reflns_av_R_equivalents 0.0250
_diffrn_reflns_av_unetI/netI 0.0201
_diffrn_reflns_Laue_measured_fraction_full 0.999
_diffrn_reflns_Laue_measured_fraction_max 0.998
_diffrn_reflns_limit_h_max 57
_diffrn_reflns_limit_h_min -58
_diffrn_reflns_limit_k_max 14
_diffrn_reflns_limit_k_min -14
_diffrn_reflns_limit_l_max 26
_diffrn_reflns_limit_l_min -26
_diffrn_reflns_number 54925
_diffrn_reflns_point_group_measured_fraction_full 0.999
_diffrn_reflns_point_group_measured_fraction_max 0.998
_diffrn_reflns_theta_full 25.242
_diffrn_reflns_theta_max 27.506
_diffrn_reflns_theta_min 2.035
_exptl_absorpt_coefficient_mu 2.782
_exptl_absorpt_correction_T_max 0.7456
_exptl_absorpt_correction_T_min 0.5608
_exptl_absorpt_correction_type multi-scan
_exptl_absorpt_process_details sadabs
_exptl_crystal_colour red
_exptl_crystal_density_diffrn 1.623
_exptl_crystal_description plate
_exptl_crystal_F_000 5040
_exptl_crystal_size_max 0.350
_exptl_crystal_size_mid 0.270
_exptl_crystal_size_min 0.120
_refine_diff_density_max 4.520
_refine_diff_density_min -3.430
_refine_diff_density_rms 0.164
_refine_ls_extinction_method none
_refine_ls_goodness_of_fit_ref 1.226
_refine_ls_hydrogen_treatment constr
_refine_ls_matrix_type full
_refine_ls_number_parameters 730
_refine_ls_number_reflns 11935
_refine_ls_number_restraints 756
_refine_ls_restrained_S_all 1.237
_refine_ls_R_factor_all 0.0675
_refine_ls_R_factor_gt 0.0622
_refine_ls_shift/su_max 0.001
_refine_ls_shift/su_mean 0.000
_refine_ls_structure_factor_coef Fsqd
_refine_ls_weighting_details 'w=1/[\s^2^(Fo^2^)+(0.0507P)^2^+171.0678P] where P=(Fo^2^+2Fc^2^)/3'
_refine_ls_weighting_scheme calc
_refine_ls_wR_factor_gt 0.1508
_refine_ls_wR_factor_ref 0.1538
_reflns_Friedel_coverage 0.000
_reflns_number_gt 10920
_reflns_number_total 11935
_reflns_threshold_expression 'I > 2\s(I)'
_cod_data_source_file c9sc00696f2.cif
_cod_data_source_block 7
_cod_database_code 1550888
_shelx_shelxl_version_number 2014/7
_shelx_space_group_comment
; 
The symmetry employed for this shelxl refinement is uniquely defined 
by the following loop, which should always be used as a source of 
symmetry information in preference to the above space-group names. 
They are only intended as comments. 
;
_shelx_estimated_absorpt_t_min 0.443
_shelx_estimated_absorpt_t_max 0.731

loop_
_space_group_symop_operation_xyz
'x, y, z'
'-x, y, -z+1/2'
'x+1/2, y+1/2, z'
'-x+1/2, y+1/2, -z+1/2'
'-x, -y, -z'
'x, -y, z-1/2'
'-x+1/2, -y+1/2, -z'
'x+1/2, -y+1/2, z-1/2'

loop_
_atom_site_label
_atom_site_type_symbol
_atom_site_fract_x
_atom_site_fract_y
_atom_site_fract_z
_atom_site_U_iso_or_equiv
_atom_site_adp_type
_atom_site_occupancy
_atom_site_site_symmetry_order
_atom_site_calc_flag
_atom_site_refinement_flags_posn
_atom_site_refinement_flags_adp
_atom_site_refinement_flags_occupancy
_atom_site_disorder_assembly
_atom_site_disorder_group
P1 P 0.31295(4) 0.03797(15) 0.49956(8) 0.0316(3) Uani 1 1 d . U . . .
B1 B 0.29577(15) -0.4755(6) 0.8165(3) 0.0217(7) Uani 1 1 d . U . . .
Ir1 Ir 0.40542(2) -0.63097(2) 0.50357(2) 0.02829(9) Uani 1 1 d . U . . .
F1 F 0.49500(14) -0.4730(7) 0.3938(3) 0.0867(17) Uani 1 1 d . U . . .
F2 F 0.50863(16) -0.8355(8) 0.4945(5) 0.122(3) Uani 1 1 d . U . . .
F3 F 0.47136(17) -0.6235(11) 0.7577(3) 0.139(3) Uani 1 1 d . U . . .
F4 F 0.4393(2) -0.2685(8) 0.6614(4) 0.123(2) Uani 1 1 d . U . . .
F5 F 0.27942(9) -0.4445(3) 0.86309(17) 0.0305(7) Uani 1 1 d . U . . .
F6 F 0.32676(8) -0.4573(3) 0.84494(17) 0.0285(7) Uani 1 1 d . U . . .
F7 F 0.29293(13) -0.0051(5) 0.4298(2) 0.0572(11) Uani 1 1 d . U . . .
F8 F 0.29647(13) -0.0522(5) 0.5385(3) 0.0611(11) Uani 1 1 d . U . . .
F9 F 0.28822(11) 0.1330(4) 0.5046(3) 0.0509(10) Uani 1 1 d . U . . .
F10 F 0.33785(13) -0.0590(4) 0.4961(3) 0.0612(11) Uani 1 1 d . U . . .
F11 F 0.33051(12) 0.1280(4) 0.4620(2) 0.0488(9) Uani 1 1 d . U . . .
F12 F 0.33296(10) 0.0823(4) 0.5689(2) 0.0447(9) Uani 1 1 d . U . . .
N1 N 0.42015(14) -0.7956(7) 0.5345(3) 0.0453(9) Uani 1 1 d . U . . .
N2 N 0.39677(13) -0.4607(6) 0.4831(3) 0.0381(7) Uani 1 1 d . U . . .
N3 N 0.37920(12) -0.7276(5) 0.3586(3) 0.0290(10) Uani 1 1 d . U . . .
N4 N 0.36368(11) -0.6345(5) 0.5387(2) 0.0240(8) Uani 1 1 d . U . . .
N5 N 0.28726(11) -0.4019(4) 0.7529(2) 0.0216(7) Uani 1 1 d . U . . .
N6 N 0.29097(11) -0.6046(4) 0.7968(2) 0.0215(7) Uani 1 1 d . U . . .
C1 C 0.28442(12) -0.5683(5) 0.6782(3) 0.0192(8) Uani 1 1 d . U . . .
C1S C 0.4587(14) 0.146(6) 0.326(4) 0.129(5) Uani 0.283(7) 1 d D U P A 1
H1S1 H 0.4574 0.2217 0.3487 0.155 Uiso 0.283(7) 1 calc R U P A 1
H1S2 H 0.4419 0.1470 0.2858 0.155 Uiso 0.283(7) 1 calc R U P A 1
C2S C 0.4440(15) 0.056(2) 0.276(2) 0.138(5) Uani 0.303(7) 1 d D U P B 2
H2S1 H 0.4593 0.0688 0.2488 0.166 Uiso 0.303(7) 1 calc R U P B 2
H2S2 H 0.4244 0.0768 0.2462 0.166 Uiso 0.303(7) 1 calc R U P B 2
C3S C 0.4303(9) -0.253(5) 0.3269(16) 0.199(10) Uani 0.415(8) 1 d D U P C 3
H3S1 H 0.4211 -0.3183 0.3471 0.238 Uiso 0.415(8) 1 calc R U P C 3
H3S2 H 0.4468 -0.2870 0.3087 0.238 Uiso 0.415(8) 1 calc R U P C 3
C12 C 0.4041(2) -0.8735(8) 0.5599(5) 0.0579(18) Uani 1 1 d . U . . .
H12 H 0.3835 -0.8564 0.5591 0.069 Uiso 1 1 calc R U . . .
C13 C 0.4157(3) -0.9762(10) 0.5867(6) 0.078(2) Uani 1 1 d . U . . .
H13 H 0.4037 -1.0293 0.6051 0.093 Uiso 1 1 calc R U . . .
C14 C 0.4455(3) -1.0021(12) 0.5867(8) 0.094(3) Uani 1 1 d . U . . .
H14 H 0.4547 -1.0705 0.6085 0.112 Uiso 1 1 calc R U . . .
C15 C 0.4616(3) -0.9287(12) 0.5552(7) 0.086(2) Uani 1 1 d . U . . .
H15 H 0.4814 -0.9495 0.5514 0.104 Uiso 1 1 calc R U . . .
C16 C 0.4490(2) -0.8240(10) 0.5289(5) 0.0640(17) Uani 1 1 d . U . . .
C21 C 0.44505(15) -0.6294(7) 0.4749(3) 0.0391(9) Uani 1 1 d . U . . .
C22 C 0.45585(18) -0.5407(9) 0.4411(4) 0.0504(13) Uani 1 1 d . U . . .
H22 H 0.4446 -0.4712 0.4285 0.061 Uiso 1 1 calc R U . . .
C23 C 0.4847(2) -0.5585(11) 0.4259(5) 0.0627(15) Uani 1 1 d . U . . .
C24 C 0.5019(2) -0.6552(12) 0.4434(6) 0.0757(18) Uani 1 1 d . U . . .
H24 H 0.5210 -0.6635 0.4319 0.091 Uiso 1 1 calc R U . . .
C25 C 0.4911(2) -0.7384(12) 0.4774(6) 0.0750(19) Uani 1 1 d . U . . .
C26 C 0.46295(19) -0.7314(10) 0.4941(5) 0.0593(15) Uani 1 1 d . U . . .
C32 C 0.3803(2) -0.4174(8) 0.4281(5) 0.0515(14) Uani 1 1 d . U . . .
H32 H 0.3720 -0.4696 0.3929 0.062 Uiso 1 1 calc R U . . .
C33 C 0.3742(2) -0.2973(9) 0.4185(6) 0.0684(19) Uani 1 1 d . U . . .
H33 H 0.3628 -0.2687 0.3772 0.082 Uiso 1 1 calc R U . . .
C34 C 0.3846(3) -0.2268(10) 0.4674(8) 0.088(2) Uani 1 1 d . U . . .
H34 H 0.3803 -0.1456 0.4620 0.105 Uiso 1 1 calc R U . . .
C35 C 0.4017(3) -0.2663(10) 0.5270(7) 0.081(2) Uani 1 1 d . U . . .
H35 H 0.4094 -0.2119 0.5614 0.097 Uiso 1 1 calc R U . . .
C36 C 0.4078(2) -0.3846(8) 0.5376(5) 0.0567(13) Uani 1 1 d . U . . .
C41 C 0.42737(15) -0.5603(9) 0.5926(3) 0.0459(9) Uani 1 1 d . U . . .
C42 C 0.44321(18) -0.6236(12) 0.6469(4) 0.0672(15) Uani 1 1 d . U . . .
H42 H 0.4448 -0.7063 0.6448 0.081 Uiso 1 1 calc R U . . .
C43 C 0.4569(2) -0.5612(16) 0.7052(4) 0.0917(19) Uani 1 1 d . U . . .
C44 C 0.4560(3) -0.4452(16) 0.7108(5) 0.102(2) Uani 1 1 d . U . . .
H44 H 0.4657 -0.4059 0.7504 0.122 Uiso 1 1 calc R U . . .
C45 C 0.4405(3) -0.3869(12) 0.6571(5) 0.0839(17) Uani 1 1 d . U . . .
C46 C 0.42583(19) -0.4408(9) 0.5980(4) 0.0573(12) Uani 1 1 d . U . . .
C50 C 0.38661(14) -0.6938(6) 0.4128(3) 0.0283(9) Uani 1 1 d . U . . .
C51 C 0.37122(15) -0.7618(6) 0.2915(3) 0.0326(10) Uani 1 1 d . U . . .
C52 C 0.36273(18) -0.8775(7) 0.2770(4) 0.0436(13) Uani 1 1 d . U . . .
C53 C 0.3552(2) -0.9073(9) 0.2098(5) 0.0560(16) Uani 1 1 d . U . . .
H53 H 0.3495 -0.9856 0.1975 0.067 Uiso 1 1 calc R U . . .
C54 C 0.3557(2) -0.8261(10) 0.1602(4) 0.0602(17) Uani 1 1 d . U . . .
H54 H 0.3501 -0.8485 0.1147 0.072 Uiso 1 1 calc R U . . .
C55 C 0.36449(19) -0.7117(9) 0.1769(4) 0.0509(15) Uani 1 1 d . U . . .
H55 H 0.3648 -0.6565 0.1426 0.061 Uiso 1 1 calc R U . . .
C56 C 0.37278(16) -0.6772(7) 0.2431(3) 0.0380(12) Uani 1 1 d . U . . .
C57 C 0.3619(2) -0.9654(7) 0.3308(5) 0.0558(19) Uani 1 1 d . U . . .
H57A H 0.3821 -0.9728 0.3598 0.084 Uiso 1 1 calc R U . . .
H57B H 0.3555 -1.0414 0.3105 0.084 Uiso 1 1 calc R U . . .
H57C H 0.3476 -0.9394 0.3573 0.084 Uiso 1 1 calc R U . . .
C58 C 0.38272(19) -0.5545(7) 0.2617(4) 0.0440(15) Uani 1 1 d . U . . .
H58A H 0.3868 -0.5142 0.2226 0.066 Uiso 1 1 calc R U . . .
H58B H 0.4011 -0.5560 0.2972 0.066 Uiso 1 1 calc R U . . .
H58C H 0.3667 -0.5132 0.2775 0.066 Uiso 1 1 calc R U . . .
C62 C 0.36352(13) -0.6450(6) 0.6042(3) 0.0260(11) Uani 1 1 d . U . . .
H62 H 0.3822 -0.6575 0.6349 0.031 Uiso 1 1 calc R U . . .
C63 C 0.33762(13) -0.6383(6) 0.6284(3) 0.0246(10) Uani 1 1 d . U . . .
H63 H 0.3387 -0.6460 0.6748 0.029 Uiso 1 1 calc R U . . .
C64 C 0.30983(12) -0.6203(5) 0.5846(3) 0.0186(8) Uani 1 1 d . U . . .
C65 C 0.30987(13) -0.6112(5) 0.5171(3) 0.0196(9) Uani 1 1 d . U . . .
H65 H 0.2914 -0.5997 0.4853 0.024 Uiso 1 1 calc R U . . .
C66 C 0.33671(13) -0.6187(5) 0.4965(3) 0.0212(9) Uani 1 1 d . U . . .
H66 H 0.3362 -0.6125 0.4502 0.025 Uiso 1 1 calc R U . . .
C67 C 0.28048(13) -0.6149(5) 0.6082(3) 0.0202(8) Uani 1 1 d . U . . .
H67A H 0.2660 -0.5644 0.5775 0.024 Uiso 1 1 calc R U . . .
H67B H 0.2717 -0.6943 0.6063 0.024 Uiso 1 1 calc R U . . .
C71 C 0.27656(17) -0.3467(6) 0.5692(3) 0.0314(13) Uani 1 1 d . U . . .
H71A H 0.2769 -0.2653 0.5545 0.047 Uiso 1 1 calc R U . . .
H71B H 0.2572 -0.3825 0.5480 0.047 Uiso 1 1 calc R U . . .
H71C H 0.2931 -0.3900 0.5565 0.047 Uiso 1 1 calc R U . . .
C72 C 0.28042(14) -0.3502(5) 0.6435(3) 0.0240(9) Uani 1 1 d . U . . .
C73 C 0.28216(15) -0.2508(6) 0.6825(3) 0.0275(10) Uani 1 1 d . U . . .
H73 H 0.2806 -0.1725 0.6667 0.033 Uiso 1 1 calc R U . . .
C74 C 0.28658(14) -0.2853(5) 0.7493(3) 0.0244(9) Uani 1 1 d . U . . .
C75 C 0.29050(16) -0.2083(6) 0.8093(3) 0.0319(13) Uani 1 1 d . U . . .
H75A H 0.2746 -0.2252 0.8333 0.048 Uiso 1 1 calc R U . . .
H75B H 0.2892 -0.1262 0.7953 0.048 Uiso 1 1 calc R U . . .
H75C H 0.3103 -0.2229 0.8386 0.048 Uiso 1 1 calc R U . . .
C76 C 0.28373(12) -0.4476(5) 0.6881(3) 0.0194(8) Uani 1 1 d . U . . .
C81 C 0.28983(16) -0.8614(6) 0.6822(3) 0.0299(12) Uani 1 1 d . U . . .
H81A H 0.2952 -0.9381 0.7027 0.045 Uiso 1 1 calc R U . . .
H81B H 0.3044 -0.8399 0.6556 0.045 Uiso 1 1 calc R U . . .
H81C H 0.2695 -0.8650 0.6535 0.045 Uiso 1 1 calc R U . . .
C82 C 0.29043(13) -0.7718(5) 0.7357(3) 0.0234(9) Uani 1 1 d . U . . .
C83 C 0.29340(14) -0.7996(6) 0.8027(3) 0.0276(10) Uani 1 1 d . U . . .
H83 H 0.2950 -0.8764 0.8208 0.033 Uiso 1 1 calc R U . . .
C84 C 0.29359(14) -0.6963(6) 0.8391(3) 0.0264(9) Uani 1 1 d . U . . .
C85 C 0.29538(17) -0.6846(7) 0.9118(3) 0.0356(14) Uani 1 1 d . U . . .
H85A H 0.3121 -0.6324 0.9314 0.053 Uiso 1 1 calc R U . . .
H85B H 0.2988 -0.7616 0.9329 0.053 Uiso 1 1 calc R U . . .
H85C H 0.2764 -0.6519 0.9190 0.053 Uiso 1 1 calc R U . . .
C86 C 0.28866(13) -0.6476(5) 0.7319(3) 0.0198(8) Uani 1 1 d . U . . .
Cl1S Cl 0.4496(3) 0.0553(18) 0.3712(10) 0.132(5) Uani 0.283(7) 1 d D U P A 1
Cl2S Cl 0.4871(3) 0.1564(15) 0.2988(8) 0.121(5) Uani 0.283(7) 1 d D U P A 1
Cl3S Cl 0.4427(7) -0.077(2) 0.2827(15) 0.221(9) Uani 0.303(7) 1 d D U P B 2
Cl4S Cl 0.4499(3) 0.1521(17) 0.3281(10) 0.118(4) Uani 0.303(7) 1 d D U P B 2
Cl5S Cl 0.4451(5) -0.175(2) 0.3836(10) 0.234(9) Uani 0.415(8) 1 d D U P C 3
Cl6S Cl 0.4065(4) -0.2124(16) 0.2676(7) 0.182(7) Uani 0.415(8) 1 d D U P C 3

loop_
_atom_site_aniso_label
_atom_site_aniso_U_11
_atom_site_aniso_U_22
_atom_site_aniso_U_33
_atom_site_aniso_U_23
_atom_site_aniso_U_13
_atom_site_aniso_U_12
P1 0.0459(10) 0.0227(8) 0.0257(7) -0.0017(6) 0.0070(6) 0.0013(6)
B1 0.0244(16) 0.0286(13) 0.0127(13) -0.0014(10) 0.0053(13) 0.000(2)
Ir1 0.02130(13) 0.04558(16) 0.01955(12) -0.00503(10) 0.00789(8) -0.00412(10)
F1 0.063(3) 0.140(4) 0.069(4) 0.002(3) 0.040(3) -0.039(3)
F2 0.060(4) 0.139(5) 0.184(8) 0.022(5) 0.064(5) 0.043(3)
F3 0.067(4) 0.297(7) 0.039(2) 0.022(4) -0.017(3) -0.041(5)
F4 0.136(6) 0.139(3) 0.115(4) -0.093(3) 0.073(4) -0.084(4)
F5 0.0402(16) 0.0368(19) 0.0178(14) -0.0003(13) 0.0136(14) 0.0077(16)
F6 0.0272(13) 0.0342(19) 0.0210(16) -0.0014(14) -0.0012(11) -0.0020(13)
F7 0.074(3) 0.052(3) 0.0387(15) -0.0149(16) -0.0033(16) -0.0066(18)
F8 0.076(3) 0.049(2) 0.059(2) 0.012(2) 0.017(2) -0.0200(18)
F9 0.0435(19) 0.0395(19) 0.067(3) -0.0137(17) 0.0058(16) 0.0058(14)
F10 0.077(3) 0.044(2) 0.062(3) -0.0023(18) 0.015(2) 0.027(2)
F11 0.069(3) 0.045(2) 0.0351(18) 0.0050(16) 0.0178(18) -0.0088(16)
F12 0.046(2) 0.062(3) 0.0259(12) -0.0061(14) 0.0070(12) -0.0060(16)
N1 0.034(2) 0.0602(11) 0.044(3) 0.0130(13) 0.015(2) 0.0134(14)
N2 0.031(2) 0.0377(9) 0.0486(19) -0.0089(10) 0.0153(17) -0.0152(12)
N3 0.030(2) 0.036(3) 0.0232(11) -0.0075(14) 0.0093(18) -0.002(2)
N4 0.0213(9) 0.037(2) 0.0145(14) -0.0058(17) 0.0052(10) -0.0055(13)
N5 0.025(2) 0.0251(11) 0.0149(11) -0.0013(9) 0.0055(13) 0.0024(18)
N6 0.024(2) 0.0273(11) 0.0143(12) 0.0011(9) 0.0068(16) -0.0004(14)
C1 0.019(2) 0.0252(12) 0.0136(12) -0.0010(9) 0.0048(15) -0.0006(19)
C1S 0.099(9) 0.151(10) 0.133(10) 0.015(7) 0.018(8) 0.004(10)
C2S 0.116(10) 0.153(9) 0.144(11) 0.005(7) 0.022(10) 0.005(10)
C3S 0.185(17) 0.28(2) 0.166(15) 0.008(12) 0.106(11) 0.045(15)
C12 0.052(3) 0.055(3) 0.073(5) 0.018(3) 0.027(4) 0.011(2)
C13 0.072(4) 0.067(4) 0.101(6) 0.035(4) 0.035(4) 0.021(3)
C14 0.077(4) 0.085(5) 0.124(7) 0.038(4) 0.034(5) 0.038(4)
C15 0.058(4) 0.091(5) 0.118(6) 0.026(4) 0.037(4) 0.040(3)
C16 0.043(3) 0.078(3) 0.078(4) 0.013(3) 0.029(3) 0.024(2)
C21 0.0246(14) 0.066(3) 0.030(3) -0.012(2) 0.0130(16) -0.0087(14)
C22 0.038(3) 0.086(3) 0.031(3) -0.008(3) 0.017(2) -0.022(2)
C23 0.043(3) 0.106(4) 0.047(4) -0.014(3) 0.026(3) -0.028(2)
C24 0.044(3) 0.120(5) 0.073(5) -0.021(4) 0.033(3) -0.014(3)
C25 0.038(3) 0.105(4) 0.091(5) -0.005(4) 0.034(3) 0.010(3)
C26 0.031(2) 0.084(3) 0.069(4) -0.002(3) 0.023(3) 0.008(2)
C32 0.046(4) 0.042(2) 0.067(3) 0.0076(19) 0.013(3) -0.005(3)
C33 0.063(5) 0.045(3) 0.103(4) 0.010(3) 0.030(4) 0.006(3)
C34 0.091(6) 0.050(3) 0.134(5) -0.016(3) 0.050(4) 0.002(4)
C35 0.090(6) 0.0555(15) 0.109(4) -0.044(2) 0.045(4) -0.016(4)
C36 0.052(4) 0.0562(12) 0.070(3) -0.0310(17) 0.029(2) -0.025(3)
C41 0.024(2) 0.0912(19) 0.0248(13) -0.0174(14) 0.0101(13) -0.020(3)
C42 0.027(3) 0.142(3) 0.030(2) -0.001(2) 0.000(2) -0.018(4)
C43 0.043(4) 0.205(4) 0.026(2) -0.013(3) 0.004(2) -0.040(5)
C44 0.059(4) 0.211(4) 0.043(3) -0.054(3) 0.025(2) -0.069(5)
C45 0.068(4) 0.138(3) 0.058(3) -0.060(2) 0.038(2) -0.061(4)
C46 0.046(3) 0.0917(19) 0.043(2) -0.0368(16) 0.0294(19) -0.036(3)
C50 0.025(2) 0.041(2) 0.0219(12) -0.0073(15) 0.0122(12) -0.006(2)
C51 0.032(3) 0.044(2) 0.0257(11) -0.0137(13) 0.014(2) -0.006(2)
C52 0.041(3) 0.047(2) 0.047(2) -0.0244(16) 0.021(3) -0.010(3)
C53 0.052(4) 0.067(3) 0.054(2) -0.040(2) 0.024(3) -0.014(3)
C54 0.050(4) 0.095(4) 0.040(2) -0.033(2) 0.018(3) -0.008(4)
C55 0.045(4) 0.085(3) 0.0249(14) -0.010(2) 0.014(3) -0.004(4)
C56 0.034(3) 0.059(2) 0.0242(15) -0.0061(15) 0.013(2) -0.003(3)
C57 0.069(5) 0.036(3) 0.070(3) -0.017(3) 0.031(4) -0.007(4)
C58 0.052(4) 0.051(3) 0.034(3) 0.004(2) 0.019(3) -0.002(3)
C62 0.0219(15) 0.042(3) 0.0148(14) -0.001(2) 0.0050(11) -0.003(2)
C63 0.0229(15) 0.037(3) 0.0147(15) 0.000(2) 0.0058(11) -0.001(2)
C64 0.0223(14) 0.020(2) 0.0146(14) -0.0023(18) 0.0062(11) -0.0032(19)
C65 0.0222(12) 0.022(2) 0.0150(14) 0.0003(19) 0.0057(12) -0.002(2)
C66 0.0224(10) 0.028(3) 0.0138(15) -0.003(2) 0.0057(11) -0.001(2)
C67 0.0217(15) 0.025(2) 0.0145(12) -0.0018(14) 0.0053(14) -0.004(2)
C71 0.048(4) 0.028(3) 0.0188(13) 0.0072(14) 0.008(3) 0.003(3)
C72 0.028(3) 0.0271(14) 0.0178(12) 0.0031(10) 0.006(2) 0.001(2)
C73 0.034(3) 0.0252(13) 0.0239(15) 0.0026(11) 0.007(2) 0.003(2)
C74 0.027(3) 0.0248(12) 0.0214(14) -0.0021(10) 0.006(2) 0.003(2)
C75 0.038(3) 0.030(2) 0.0284(19) -0.0089(19) 0.010(3) 0.003(3)
C76 0.021(2) 0.0248(11) 0.0132(12) 0.0000(9) 0.0051(18) 0.000(2)
C81 0.038(3) 0.024(2) 0.031(2) -0.0020(18) 0.014(3) 0.002(3)
C82 0.025(2) 0.0247(12) 0.0234(15) 0.0010(10) 0.011(2) 0.000(2)
C83 0.032(3) 0.0273(13) 0.0252(16) 0.0056(11) 0.011(2) -0.003(2)
C84 0.031(3) 0.0312(14) 0.0186(13) 0.0047(11) 0.010(2) -0.003(2)
C85 0.049(4) 0.041(3) 0.0178(14) 0.0070(15) 0.010(3) -0.004(3)
C86 0.021(2) 0.0241(12) 0.0159(11) -0.0003(9) 0.0082(18) -0.0027(19)
Cl1S 0.086(8) 0.157(11) 0.149(10) 0.019(8) 0.014(7) -0.007(8)
Cl2S 0.078(7) 0.140(10) 0.135(10) 0.059(8) 0.002(6) 0.031(7)
Cl3S 0.257(18) 0.152(9) 0.247(18) 0.009(10) 0.037(16) 0.011(15)
Cl4S 0.078(7) 0.163(9) 0.111(8) 0.015(7) 0.017(7) 0.022(7)
Cl5S 0.188(15) 0.33(2) 0.181(13) 0.023(13) 0.038(10) 0.009(15)
Cl6S 0.209(13) 0.214(15) 0.145(9) -0.061(10) 0.084(8) 0.057(11)

loop_
_atom_type_symbol
_atom_type_description
_atom_type_scat_dispersion_real
_atom_type_scat_dispersion_imag
_atom_type_scat_source
C C 0.0033 0.0016 'International Tables Vol C Tables 4.2.6.8 and 6.1.1.4'
H H 0.0000 0.0000 'International Tables Vol C Tables 4.2.6.8 and 6.1.1.4'
B B 0.0013 0.0007 'International Tables Vol C Tables 4.2.6.8 and 6.1.1.4'
N N 0.0061 0.0033 'International Tables Vol C Tables 4.2.6.8 and 6.1.1.4'
F F 0.0171 0.0103 'International Tables Vol C Tables 4.2.6.8 and 6.1.1.4'
P P 0.1023 0.0942 'International Tables Vol C Tables 4.2.6.8 and 6.1.1.4'
Ir Ir -1.4442 7.9887 'International Tables Vol C Tables 4.2.6.8 and 6.1.1.4'
Cl Cl 0.1484 0.1585 'International Tables Vol C Tables 4.2.6.8 and 6.1.1.4'

loop_
_geom_angle_atom_site_label_1
_geom_angle_atom_site_label_2
_geom_angle_atom_site_label_3
_geom_angle
F9 P1 F8 89.6(3)
F9 P1 F12 89.7(3)
F8 P1 F12 89.6(3)
F9 P1 F10 178.7(3)
F8 P1 F10 89.3(3)
F12 P1 F10 89.6(3)
F9 P1 F7 90.0(3)
F8 P1 F7 90.9(3)
F12 P1 F7 179.4(3)
F10 P1 F7 90.7(3)
F9 P1 F11 91.5(3)
F8 P1 F11 178.2(3)
F12 P1 F11 89.0(3)
F10 P1 F11 89.6(3)
F7 P1 F11 90.5(3)
F5 B1 F6 108.2(5)
F5 B1 N5 112.2(5)
F6 B1 N5 108.2(5)
F5 B1 N6 111.3(5)
F6 B1 N6 108.7(5)
N5 B1 N6 108.1(4)
C50 Ir1 C21 87.4(3)
C50 Ir1 N2 97.4(3)
C21 Ir1 N2 94.4(3)
C50 Ir1 C41 175.1(3)
C21 Ir1 C41 88.2(3)
N2 Ir1 C41 80.7(3)
C50 Ir1 N1 90.1(3)
C21 Ir1 N1 81.3(3)
N2 Ir1 N1 171.1(3)
C41 Ir1 N1 91.4(4)
C50 Ir1 N4 94.6(2)
C21 Ir1 N4 177.6(2)
N2 Ir1 N4 86.7(2)
C41 Ir1 N4 89.8(2)
N1 Ir1 N4 97.3(2)
C12 N1 C16 119.3(8)
C12 N1 Ir1 124.6(6)
C16 N1 Ir1 116.1(6)
C32 N2 C36 119.0(8)
C32 N2 Ir1 126.5(6)
C36 N2 Ir1 114.2(6)
C50 N3 C51 176.0(7)
C66 N4 C62 116.7(5)
C66 N4 Ir1 121.2(4)
C62 N4 Ir1 122.0(4)
C74 N5 C76 108.7(5)
C74 N5 B1 126.5(5)
C76 N5 B1 124.0(5)
C84 N6 C86 108.5(5)
C84 N6 B1 126.3(5)
C86 N6 B1 124.3(5)
C76 C1 C86 121.7(5)
C76 C1 C67 119.1(5)
C86 C1 C67 119.2(5)
Cl1S C1S Cl2S 130(4)
Cl1S C1S H1S1 104.7
Cl2S C1S H1S1 104.7
Cl1S C1S H1S2 104.7
Cl2S C1S H1S2 104.7
H1S1 C1S H1S2 105.7
Cl4S C2S Cl3S 131(4)
Cl4S C2S H2S1 104.5
Cl3S C2S H2S1 104.5
Cl4S C2S H2S2 104.5
Cl3S C2S H2S2 104.5
H2S1 C2S H2S2 105.7
Cl5S C3S Cl6S 124(3)
Cl5S C3S H3S1 106.3
Cl6S C3S H3S1 106.3
Cl5S C3S H3S2 106.3
Cl6S C3S H3S2 106.3
H3S1 C3S H3S2 106.4
N1 C12 C13 122.8(9)
N1 C12 H12 118.6
C13 C12 H12 118.6
C12 C13 C14 118.6(11)
C12 C13 H13 120.7
C14 C13 H13 120.7
C15 C14 C13 119.4(11)
C15 C14 H14 120.3
C13 C14 H14 120.3
C14 C15 C16 120.1(10)
C14 C15 H15 120.0
C16 C15 H15 120.0
N1 C16 C15 119.2(10)
N1 C16 C26 112.6(8)
C15 C16 C26 128.3(9)
C22 C21 C26 119.7(7)
C22 C21 Ir1 126.5(7)
C26 C21 Ir1 113.8(6)
C21 C22 C23 116.8(10)
C21 C22 H22 121.6
C23 C22 H22 121.6
F1 C23 C24 119.1(8)
F1 C23 C22 116.6(10)
C24 C23 C22 124.2(10)
C25 C24 C23 117.3(9)
C25 C24 H24 121.3
C23 C24 H24 121.3
C24 C25 F2 116.7(9)
C24 C25 C26 123.4(11)
F2 C25 C26 119.8(11)
C25 C26 C21 118.4(10)
C25 C26 C16 125.7(10)
C21 C26 C16 115.9(7)
N2 C32 C33 123.2(10)
N2 C32 H32 118.4
C33 C32 H32 118.4
C34 C33 C32 118.3(12)
C34 C33 H33 120.9
C32 C33 H33 120.9
C33 C34 C35 121.6(12)
C33 C34 H34 119.2
C35 C34 H34 119.2
C34 C35 C36 121.0(10)
C34 C35 H35 119.5
C36 C35 H35 119.5
C35 C36 N2 116.8(10)
C35 C36 C46 127.7(9)
N2 C36 C46 115.4(8)
C46 C41 C42 118.7(8)
C46 C41 Ir1 116.2(7)
C42 C41 Ir1 125.1(8)
C41 C42 C43 118.0(13)
C41 C42 H42 121.0
C43 C42 H42 121.0
C44 C43 F3 118.6(11)
C44 C43 C42 124.0(13)
F3 C43 C42 117.4(15)
C43 C44 C45 116.2(10)
C43 C44 H44 121.9
C45 C44 H44 121.9
C44 C45 F4 117.4(10)
C44 C45 C46 123.9(13)
F4 C45 C46 118.7(13)
C41 C46 C45 119.2(11)
C41 C46 C36 113.2(7)
C45 C46 C36 127.6(11)
N3 C50 Ir1 171.5(5)
C52 C51 C56 124.1(7)
C52 C51 N3 118.3(7)
C56 C51 N3 117.6(6)
C53 C52 C51 116.1(8)
C53 C52 C57 121.9(8)
C51 C52 C57 122.0(7)
C54 C53 C52 121.8(8)
C54 C53 H53 119.1
C52 C53 H53 119.1
C53 C54 C55 120.1(8)
C53 C54 H54 120.0
C55 C54 H54 120.0
C56 C55 C54 120.8(9)
C56 C55 H55 119.6
C54 C55 H55 119.6
C55 C56 C51 117.0(8)
C55 C56 C58 121.2(8)
C51 C56 C58 121.7(6)
C52 C57 H57A 109.5
C52 C57 H57B 109.5
H57A C57 H57B 109.5
C52 C57 H57C 109.5
H57A C57 H57C 109.5
H57B C57 H57C 109.5
C56 C58 H58A 109.5
C56 C58 H58B 109.5
H58A C58 H58B 109.5
C56 C58 H58C 109.5
H58A C58 H58C 109.5
H58B C58 H58C 109.5
N4 C62 C63 123.2(5)
N4 C62 H62 118.4
C63 C62 H62 118.4
C62 C63 C64 119.9(5)
C62 C63 H63 120.1
C64 C63 H63 120.1
C65 C64 C63 117.1(5)
C65 C64 C67 120.8(5)
C63 C64 C67 122.1(5)
C66 C65 C64 119.9(5)
C66 C65 H65 120.1
C64 C65 H65 120.1
N4 C66 C65 123.3(5)
N4 C66 H66 118.3
C65 C66 H66 118.3
C1 C67 C64 113.2(5)
C1 C67 H67A 108.9
C64 C67 H67A 108.9
C1 C67 H67B 108.9
C64 C67 H67B 108.9
H67A C67 H67B 107.8
C72 C71 H71A 109.5
C72 C71 H71B 109.5
H71A C71 H71B 109.5
C72 C71 H71C 109.5
H71A C71 H71C 109.5
H71B C71 H71C 109.5
C73 C72 C76 106.4(5)
C73 C72 C71 123.2(6)
C76 C72 C71 130.3(5)
C72 C73 C74 108.3(5)
C72 C73 H73 125.8
C74 C73 H73 125.8
N5 C74 C73 109.5(5)
N5 C74 C75 123.1(5)
C73 C74 C75 127.5(6)
C74 C75 H75A 109.5
C74 C75 H75B 109.5
H75A C75 H75B 109.5
C74 C75 H75C 109.5
H75A C75 H75C 109.5
H75B C75 H75C 109.5
C1 C76 N5 120.2(5)
C1 C76 C72 132.8(5)
N5 C76 C72 107.0(5)
C82 C81 H81A 109.5
C82 C81 H81B 109.5
H81A C81 H81B 109.5
C82 C81 H81C 109.5
H81A C81 H81C 109.5
H81B C81 H81C 109.5
C83 C82 C86 105.9(5)
C83 C82 C81 123.5(6)
C86 C82 C81 130.6(5)
C82 C83 C84 108.9(5)
C82 C83 H83 125.5
C84 C83 H83 125.5
N6 C84 C83 108.9(5)
N6 C84 C85 123.7(6)
C83 C84 C85 127.4(6)
C84 C85 H85A 109.5
C84 C85 H85B 109.5
H85A C85 H85B 109.5
C84 C85 H85C 109.5
H85A C85 H85C 109.5
H85B C85 H85C 109.5
N6 C86 C1 119.2(5)
N6 C86 C82 107.8(5)
C1 C86 C82 132.9(5)

loop_
_geom_bond_atom_site_label_1
_geom_bond_atom_site_label_2
_geom_bond_distance
P1 F9 1.582(5)
P1 F8 1.591(5)
P1 F12 1.595(4)
P1 F10 1.596(5)
P1 F7 1.597(5)
P1 F11 1.602(5)
B1 F5 1.382(7)
B1 F6 1.414(7)
B1 N5 1.532(8)
B1 N6 1.534(8)
Ir1 C50 2.006(6)
Ir1 C21 2.013(6)
Ir1 N2 2.013(7)
Ir1 C41 2.048(7)
Ir1 N1 2.053(7)
Ir1 N4 2.173(5)
F1 C23 1.323(12)
F2 C25 1.367(14)
F3 C43 1.339(15)
F4 C45 1.359(16)
N1 C12 1.329(11)
N1 C16 1.380(10)
N2 C32 1.309(11)
N2 C36 1.419(10)
N3 C50 1.158(8)
N3 C51 1.404(8)
N4 C66 1.347(7)
N4 C62 1.354(7)
N5 C74 1.335(8)
N5 C76 1.408(7)
N6 C84 1.351(8)
N6 C86 1.406(7)
C1 C76 1.398(8)
C1 C86 1.409(8)
C1 C67 1.508(7)
C1S Cl1S 1.51(2)
C1S Cl2S 1.52(2)
C1S H1S1 0.9900
C1S H1S2 0.9900
C2S Cl4S 1.53(2)
C2S Cl3S 1.53(2)
C2S H2S1 0.9900
C2S H2S2 0.9900
C3S Cl5S 1.50(2)
C3S Cl6S 1.51(2)
C3S H3S1 0.9900
C3S H3S2 0.9900
C12 C13 1.355(13)
C12 H12 0.9500
C13 C14 1.385(16)
C13 H13 0.9500
C14 C15 1.366(17)
C14 H14 0.9500
C15 C16 1.384(15)
C15 H15 0.9500
C16 C26 1.496(14)
C21 C22 1.380(11)
C21 C26 1.426(13)
C22 C23 1.425(11)
C22 H22 0.9500
C23 C24 1.358(17)
C24 C25 1.339(17)
C24 H24 0.9500
C25 C26 1.394(11)
C32 C33 1.407(13)
C32 H32 0.9500
C33 C34 1.294(17)
C33 H33 0.9500
C34 C35 1.373(19)
C34 H34 0.9500
C35 C36 1.389(15)
C35 H35 0.9500
C36 C46 1.477(15)
C41 C46 1.374(14)
C41 C42 1.390(13)
C42 C43 1.416(14)
C42 H42 0.9500
C43 C44 1.33(2)
C44 C45 1.35(2)
C44 H44 0.9500
C45 C46 1.394(11)
C51 C52 1.393(10)
C51 C56 1.401(10)
C52 C53 1.393(11)
C52 C57 1.502(13)
C53 C54 1.384(15)
C53 H53 0.9500
C54 C55 1.388(14)
C54 H54 0.9500
C55 C56 1.388(10)
C55 H55 0.9500
C56 C58 1.497(12)
C57 H57A 0.9800
C57 H57B 0.9800
C57 H57C 0.9800
C58 H58A 0.9800
C58 H58B 0.9800
C58 H58C 0.9800
C62 C63 1.376(8)
C62 H62 0.9500
C63 C64 1.393(8)
C63 H63 0.9500
C64 C65 1.392(7)
C64 C67 1.517(7)
C65 C66 1.378(8)
C65 H65 0.9500
C66 H66 0.9500
C67 H67A 0.9900
C67 H67B 0.9900
C71 C72 1.500(8)
C71 H71A 0.9800
C71 H71B 0.9800
C71 H71C 0.9800
C72 C73 1.384(9)
C72 C76 1.430(8)
C73 C74 1.401(8)
C73 H73 0.9500
C74 C75 1.496(8)
C75 H75A 0.9800
C75 H75B 0.9800
C75 H75C 0.9800
C81 C82 1.499(8)
C81 H81A 0.9800
C81 H81B 0.9800
C81 H81C 0.9800
C82 C83 1.393(8)
C82 C86 1.425(8)
C83 C84 1.397(9)
C83 H83 0.9500
C84 C85 1.487(8)
C85 H85A 0.9800
C85 H85B 0.9800
C85 H85C 0.9800
